data_4067038
loop_
_publ_author_name
'Lund, Clinton L.'
'Hanson, Samuel S.'
'Schatte, Gabriele'
'Quail, J. Wilson'
'M\"uller, Jens'

_publ_section_title
;
 ansa-Zirconocenes with Aluminum or Gallium in Bridging Positions
;
_journal_issue 22
_journal_name_full Organometallics
_journal_page_first 6038
_journal_paper_doi 10.1021/om100788d
_journal_volume 29
_journal_year 2010
_chemical_formula_moiety 'C24 H37 Al Cl3 N Si3 Zr'
_chemical_formula_sum 'C24 H37 Al Cl3 N Si3 Zr'
_chemical_formula_weight 648.37
_chemical_name_systematic
; 
 ? 
;
_space_group_IT_number 14
_symmetry_cell_setting monoclinic
_symmetry_space_group_name_Hall '-P 2ybc'
_symmetry_space_group_name_H-M 'P 1 21/c 1'
_atom_sites_solution_hydrogens geom
_atom_sites_solution_primary direct
_atom_sites_solution_secondary difmap
_cell_angle_alpha 90.00
_cell_angle_beta 103.36(3)
_cell_angle_gamma 90.00
_cell_formula_units_Z 4
_cell_length_a 16.851(3)
_cell_length_b 10.516(2)
_cell_length_c 17.334(4)
_cell_measurement_reflns_used 7200
_cell_measurement_temperature 173(2)
_cell_measurement_theta_max 27.485
_cell_measurement_theta_min 0.998
_cell_volume 2988.5(11)
_computing_cell_refinement 'HKL Scalepack (Otwinowski & Minor 1997)'
_computing_data_collection 'Collect (Nonius BV, 1997-2000)'
_computing_data_reduction 'HKL Denzo and Scalepack (Otwinowski & Minor 1997)'
_computing_molecular_graphics 'Ortep-3 for Windows (Farrugia, 1997)'
_computing_publication_material 'SHELXL-97 (Sheldrick, 1997)'
_computing_structure_refinement 'SHELXL-97 (Sheldrick, 1997)'
_computing_structure_solution 'DIRDIF (Beurskens et al., 2008)'
_diffrn_ambient_temperature 173(2)
_diffrn_detector_area_resol_mean 9
_diffrn_measured_fraction_theta_full 0.998
_diffrn_measured_fraction_theta_max 0.998
_diffrn_measurement_device 'Nonius KappaCCD'
_diffrn_measurement_method '\f scans and \w scans with \k offsets'
_diffrn_radiation_monochromator graphite
_diffrn_radiation_source 'fine-focus sealed tube'
_diffrn_radiation_type MoK\a
_diffrn_radiation_wavelength 0.71073
_diffrn_reflns_av_R_equivalents 0.0989
_diffrn_reflns_av_sigmaI/netI 0.0532
_diffrn_reflns_limit_h_max 21
_diffrn_reflns_limit_h_min -21
_diffrn_reflns_limit_k_max 13
_diffrn_reflns_limit_k_min -13
_diffrn_reflns_limit_l_max 22
_diffrn_reflns_limit_l_min -22
_diffrn_reflns_number 42225
_diffrn_reflns_theta_full 27.44
_diffrn_reflns_theta_max 27.44
_diffrn_reflns_theta_min 2.28
_exptl_absorpt_coefficient_mu 0.801
_exptl_absorpt_correction_T_max 0.308
_exptl_absorpt_correction_T_min 0.286
_exptl_absorpt_correction_type multi-scan
_exptl_absorpt_process_details 'Shelxtl 6.10 (Bruker-AXS, 2000)'
_exptl_crystal_colour colourless
_exptl_crystal_density_diffrn 1.441
_exptl_crystal_density_method 'not measured'
_exptl_crystal_description chip
_exptl_crystal_F_000 1336
_exptl_crystal_size_max 0.15
_exptl_crystal_size_mid 0.10
_exptl_crystal_size_min 0.10
_refine_diff_density_max 0.454
_refine_diff_density_min -0.619
_refine_diff_density_rms 0.085
_refine_ls_extinction_method none
_refine_ls_goodness_of_fit_ref 1.045
_refine_ls_hydrogen_treatment constr
_refine_ls_matrix_type full
_refine_ls_number_parameters 298
_refine_ls_number_reflns 6820
_refine_ls_number_restraints 0
_refine_ls_restrained_S_all 1.045
_refine_ls_R_factor_all 0.0675
_refine_ls_R_factor_gt 0.0417
_refine_ls_shift/su_max 0.001
_refine_ls_shift/su_mean 0.000
_refine_ls_structure_factor_coef Fsqd
_refine_ls_weighting_details 'calc w=1/[\s^2^(Fo^2^)+(0.0338P)^2^+2.8797P] where P=(Fo^2^+2Fc^2^)/3'
_refine_ls_weighting_scheme calc
_refine_ls_wR_factor_gt 0.0859
_refine_ls_wR_factor_ref 0.0967
_reflns_number_gt 5076
_reflns_number_total 6820
_reflns_threshold_expression >2\s(I)
_cod_data_source_file om100788d_si_001.cif
_cod_data_source_block 7
_cod_original_cell_volume 2988.6(10)
_cod_original_sg_symbol_H-M 'P 21/c'
_cod_database_code 4067038

loop_
_symmetry_equiv_pos_as_xyz
'x, y, z'
'-x, y+1/2, -z+1/2'
'-x, -y, -z'
'x, -y-1/2, z-1/2'

loop_
_atom_site_label
_atom_site_type_symbol
_atom_site_fract_x
_atom_site_fract_y
_atom_site_fract_z
_atom_site_U_iso_or_equiv
_atom_site_adp_type
_atom_site_occupancy
_atom_site_symmetry_multiplicity
_atom_site_calc_flag
_atom_site_refinement_flags
Zr1 Zr 0.156259(17) 1.18791(3) 0.265116(18) 0.02490(9) Uani 1 1 d .
Cl1 Cl 0.27896(5) 1.31711(8) 0.27502(5) 0.03599(19) Uani 1 1 d .
Cl2 Cl 0.06190(6) 1.36687(11) 0.25834(7) 0.0582(3) Uani 1 1 d .
Cl3 Cl 0.36951(5) 0.93775(8) 0.29141(4) 0.02933(17) Uani 1 1 d .
Si1 Si 0.28474(5) 0.88781(8) 0.00492(5) 0.02341(18) Uani 1 1 d .
Si2 Si 0.39118(5) 0.70870(8) 0.12795(5) 0.02385(18) Uani 1 1 d .
Si3 Si 0.20356(5) 0.69020(8) 0.11023(5) 0.02606(19) Uani 1 1 d .
Al1 Al 0.29301(5) 0.94672(8) 0.17267(5) 0.02084(19) Uani 1 1 d .
N1 N 0.35168(14) 1.0663(2) 0.12024(14) 0.0220(5) Uani 1 1 d .
C2 C 0.34314(17) 1.0412(3) 0.04156(17) 0.0224(6) Uani 1 1 d .
C3 C 0.37731(18) 1.1242(3) -0.00370(19) 0.0295(7) Uani 1 1 d .
H3 H 0.3713 1.1087 -0.0587 0.035 Uiso 1 1 calc R
C4 C 0.4205(2) 1.2304(3) 0.0314(2) 0.0344(8) Uani 1 1 d .
H4 H 0.4438 1.2875 0.0003 0.041 Uiso 1 1 calc R
C5 C 0.42933(19) 1.2523(3) 0.1109(2) 0.0331(7) Uani 1 1 d .
H5 H 0.4592 1.3237 0.1356 0.040 Uiso 1 1 calc R
C6 C 0.39417(18) 1.1690(3) 0.15401(19) 0.0268(7) Uani 1 1 d .
H6 H 0.3998 1.1839 0.2091 0.032 Uiso 1 1 calc R
C7 C 0.29041(17) 0.7979(3) 0.09960(16) 0.0211(6) Uani 1 1 d .
C8 C 0.3376(2) 0.8269(3) -0.07096(19) 0.0382(8) Uani 1 1 d .
H8A H 0.3924 0.7976 -0.0447 0.057 Uiso 1 1 calc R
H8B H 0.3417 0.8951 -0.1083 0.057 Uiso 1 1 calc R
H8C H 0.3064 0.7559 -0.0997 0.057 Uiso 1 1 calc R
C9 C 0.1820(2) 0.9401(4) -0.0519(2) 0.0384(8) Uani 1 1 d .
H9A H 0.1509 0.9735 -0.0152 0.058 Uiso 1 1 calc R
H9B H 0.1530 0.8675 -0.0809 0.058 Uiso 1 1 calc R
H9C H 0.1883 1.0067 -0.0896 0.058 Uiso 1 1 calc R
C10 C 0.48057(18) 0.8202(3) 0.14031(19) 0.0295(7) Uani 1 1 d .
H10A H 0.4762 0.8695 0.0915 0.044 Uiso 1 1 calc R
H10B H 0.5313 0.7710 0.1512 0.044 Uiso 1 1 calc R
H10C H 0.4807 0.8781 0.1846 0.044 Uiso 1 1 calc R
C11 C 0.4068(2) 0.5862(3) 0.0535(2) 0.0368(8) Uani 1 1 d .
H11A H 0.3618 0.5249 0.0445 0.055 Uiso 1 1 calc R
H11B H 0.4585 0.5417 0.0738 0.055 Uiso 1 1 calc R
H11C H 0.4082 0.6284 0.0034 0.055 Uiso 1 1 calc R
C12 C 0.4040(2) 0.6181(3) 0.22329(19) 0.0321(7) Uani 1 1 d .
H12A H 0.3586 0.5585 0.2193 0.048 Uiso 1 1 calc R
H12B H 0.4047 0.6777 0.2669 0.048 Uiso 1 1 calc R
H12C H 0.4555 0.5708 0.2335 0.048 Uiso 1 1 calc R
C13 C 0.1962(2) 0.6865(3) 0.21690(19) 0.0333(7) Uani 1 1 d .
H13A H 0.1905 0.7734 0.2352 0.050 Uiso 1 1 calc R
H13B H 0.2458 0.6481 0.2494 0.050 Uiso 1 1 calc R
H13C H 0.1487 0.6361 0.2216 0.050 Uiso 1 1 calc R
C14 C 0.2140(2) 0.5197(3) 0.0822(2) 0.0387(8) Uani 1 1 d .
H14A H 0.2668 0.4867 0.1113 0.058 Uiso 1 1 calc R
H14B H 0.2105 0.5139 0.0251 0.058 Uiso 1 1 calc R
H14C H 0.1700 0.4694 0.0956 0.058 Uiso 1 1 calc R
C15 C 0.1004(2) 0.7363(4) 0.0496(2) 0.0423(9) Uani 1 1 d .
H15A H 0.0894 0.8253 0.0601 0.063 Uiso 1 1 calc R
H15B H 0.0588 0.6819 0.0638 0.063 Uiso 1 1 calc R
H15C H 0.0992 0.7257 -0.0068 0.063 Uiso 1 1 calc R
C16 C 0.18918(18) 1.0403(3) 0.16517(18) 0.0253(6) Uani 1 1 d .
C17 C 0.17343(19) 1.1617(3) 0.12555(18) 0.0294(7) Uani 1 1 d .
H17 H 0.2128 1.2112 0.1077 0.035 Uiso 1 1 calc R
C18 C 0.09163(19) 1.1959(3) 0.11740(19) 0.0351(8) Uani 1 1 d .
H18 H 0.0666 1.2719 0.0939 0.042 Uiso 1 1 calc R
C19 C 0.0532(2) 1.0981(3) 0.1500(2) 0.0366(8) Uani 1 1 d .
H19 H -0.0024 1.0966 0.1530 0.044 Uiso 1 1 calc R
C20 C 0.11150(18) 1.0026(3) 0.17749(18) 0.0282(7) Uani 1 1 d .
H20 H 0.1008 0.9246 0.2008 0.034 Uiso 1 1 calc R
C21 C 0.1866(3) 1.0062(3) 0.3595(2) 0.0426(9) Uani 1 1 d .
H21 H 0.2006 0.9270 0.3399 0.051 Uiso 1 1 calc R
C22 C 0.2401(2) 1.1005(3) 0.39244(19) 0.0375(8) Uani 1 1 d .
H22 H 0.2976 1.0983 0.3987 0.045 Uiso 1 1 calc R
C23 C 0.1958(2) 1.2006(3) 0.4152(2) 0.0367(8) Uani 1 1 d .
H23 H 0.2181 1.2775 0.4397 0.044 Uiso 1 1 calc R
C24 C 0.1137(2) 1.1683(4) 0.3960(2) 0.0451(9) Uani 1 1 d .
H24 H 0.0701 1.2188 0.4054 0.054 Uiso 1 1 calc R
C25 C 0.1064(3) 1.0480(4) 0.3601(2) 0.0506(11) Uani 1 1 d .
H25 H 0.0571 1.0028 0.3400 0.061 Uiso 1 1 calc R

loop_
_atom_site_aniso_label
_atom_site_aniso_U_11
_atom_site_aniso_U_22
_atom_site_aniso_U_33
_atom_site_aniso_U_23
_atom_site_aniso_U_13
_atom_site_aniso_U_12
Zr1 0.02230(14) 0.02512(16) 0.02718(16) -0.00051(13) 0.00551(11) 0.00166(12)
Cl1 0.0367(4) 0.0358(4) 0.0347(4) -0.0018(4) 0.0067(3) -0.0116(4)
Cl2 0.0542(6) 0.0572(6) 0.0594(6) -0.0085(5) 0.0055(5) 0.0323(5)
Cl3 0.0311(4) 0.0341(4) 0.0211(4) 0.0002(3) 0.0025(3) 0.0026(3)
Si1 0.0251(4) 0.0238(4) 0.0200(4) 0.0008(3) 0.0026(3) -0.0003(3)
Si2 0.0244(4) 0.0213(4) 0.0254(4) 0.0013(3) 0.0048(3) 0.0014(3)
Si3 0.0262(4) 0.0259(4) 0.0264(4) -0.0011(4) 0.0067(3) -0.0058(4)
Al1 0.0221(4) 0.0207(4) 0.0199(4) 0.0002(3) 0.0052(3) -0.0002(3)
N1 0.0209(12) 0.0205(12) 0.0247(13) 0.0004(10) 0.0053(10) 0.0004(10)
C2 0.0204(13) 0.0241(15) 0.0226(14) 0.0037(12) 0.0044(12) 0.0032(11)
C3 0.0305(16) 0.0328(18) 0.0263(16) 0.0050(14) 0.0091(13) 0.0009(14)
C4 0.0306(17) 0.0315(18) 0.044(2) 0.0112(15) 0.0139(15) -0.0039(14)
C5 0.0293(17) 0.0283(17) 0.0409(19) 0.0009(15) 0.0062(15) -0.0088(14)
C6 0.0251(15) 0.0261(16) 0.0276(16) -0.0004(13) 0.0032(13) -0.0017(13)
C7 0.0226(14) 0.0210(15) 0.0188(14) 0.0016(11) 0.0031(11) 0.0005(11)
C8 0.056(2) 0.038(2) 0.0220(16) -0.0010(14) 0.0125(15) 0.0033(17)
C9 0.0340(18) 0.039(2) 0.0360(19) 0.0058(16) -0.0042(15) -0.0039(15)
C10 0.0228(14) 0.0313(17) 0.0340(17) 0.0025(14) 0.0055(13) 0.0026(13)
C11 0.0398(19) 0.0280(18) 0.045(2) -0.0030(15) 0.0143(16) 0.0053(15)
C12 0.0332(17) 0.0295(18) 0.0306(17) 0.0063(14) 0.0015(14) 0.0008(14)
C13 0.0387(18) 0.0319(18) 0.0322(17) 0.0015(14) 0.0139(15) -0.0047(15)
C14 0.047(2) 0.0301(18) 0.040(2) -0.0052(15) 0.0119(17) -0.0130(16)
C15 0.0278(17) 0.051(2) 0.046(2) 0.0017(18) 0.0054(16) -0.0066(16)
C16 0.0244(15) 0.0260(16) 0.0257(15) -0.0021(12) 0.0063(12) -0.0013(12)
C17 0.0310(16) 0.0313(18) 0.0262(16) 0.0019(13) 0.0076(13) 0.0017(13)
C18 0.0311(17) 0.038(2) 0.0311(18) 0.0047(15) -0.0037(14) 0.0081(15)
C19 0.0238(16) 0.044(2) 0.0377(19) -0.0070(16) -0.0015(14) -0.0023(14)
C20 0.0266(15) 0.0265(17) 0.0315(17) -0.0038(13) 0.0064(13) -0.0044(13)
C21 0.072(3) 0.0292(19) 0.0302(18) 0.0055(15) 0.0187(18) 0.0036(18)
C22 0.0418(19) 0.043(2) 0.0265(17) 0.0081(15) 0.0064(15) 0.0059(16)
C23 0.046(2) 0.0351(19) 0.0304(18) 0.0005(15) 0.0114(15) -0.0041(16)
C24 0.042(2) 0.059(3) 0.041(2) -0.0024(19) 0.0228(17) 0.0014(18)
C25 0.056(2) 0.063(3) 0.033(2) 0.0007(19) 0.0114(18) -0.035(2)

loop_
_atom_type_symbol
_atom_type_description
_atom_type_scat_dispersion_real
_atom_type_scat_dispersion_imag
_atom_type_scat_source
C C 0.0033 0.0016 'International Tables Vol C Tables 4.2.6.8 and 6.1.1.4'
H H 0.0000 0.0000 'International Tables Vol C Tables 4.2.6.8 and 6.1.1.4'
Al Al 0.0645 0.0514 'International Tables Vol C Tables 4.2.6.8 and 6.1.1.4'
Cl Cl 0.1484 0.1585 'International Tables Vol C Tables 4.2.6.8 and 6.1.1.4'
N N 0.0061 0.0033 'International Tables Vol C Tables 4.2.6.8 and 6.1.1.4'
Si Si 0.0817 0.0704 'International Tables Vol C Tables 4.2.6.8 and 6.1.1.4'
Zr Zr -2.9673 0.5597 'International Tables Vol C Tables 4.2.6.8 and 6.1.1.4'

loop_
_geom_angle_atom_site_label_1
_geom_angle_atom_site_label_2
_geom_angle_atom_site_label_3
_geom_angle
Cl1 Zr1 Cl2 96.05(4)
Cl1 Zr1 C20 127.74(7)
Cl2 Zr1 C20 118.20(8)
Cl1 Zr1 C16 94.28(7)
Cl2 Zr1 C16 133.97(8)
C20 Zr1 C16 33.51(9)
Cl1 Zr1 C21 109.77(10)
Cl2 Zr1 C21 130.80(9)
C20 Zr1 C21 77.68(12)
C16 Zr1 C21 86.21(11)
Cl1 Zr1 C25 133.58(9)
Cl2 Zr1 C25 99.84(12)
C20 Zr1 C25 80.76(12)
C16 Zr1 C25 104.80(13)
C21 Zr1 C25 33.17(13)
Cl1 Zr1 C22 81.16(9)
Cl2 Zr1 C22 123.51(9)
C20 Zr1 C22 106.35(11)
C16 Zr1 C22 102.37(11)
C21 Zr1 C22 31.92(12)
C25 Zr1 C22 53.79(13)
Cl1 Zr1 C19 133.14(9)
Cl2 Zr1 C19 85.89(9)
C20 Zr1 C19 32.83(11)
C16 Zr1 C19 55.58(10)
C21 Zr1 C19 103.48(12)
C25 Zr1 C19 91.49(12)
C22 Zr1 C19 135.17(12)
Cl1 Zr1 C17 81.10(8)
Cl2 Zr1 C17 104.80(8)
C20 Zr1 C17 53.94(10)
C16 Zr1 C17 33.59(10)
C21 Zr1 C17 119.73(11)
C25 Zr1 C17 134.50(12)
C22 Zr1 C17 129.81(11)
C19 Zr1 C17 53.59(11)
Cl1 Zr1 C23 83.18(9)
Cl2 Zr1 C23 91.30(9)
C20 Zr1 C23 129.84(11)
C16 Zr1 C23 134.49(11)
C21 Zr1 C23 53.19(12)
C25 Zr1 C23 53.31(12)
C22 Zr1 C23 32.21(11)
C19 Zr1 C23 143.68(12)
C17 Zr1 C23 158.53(11)
Cl1 Zr1 C24 113.01(9)
Cl2 Zr1 C24 77.94(10)
C20 Zr1 C24 111.99(12)
C16 Zr1 C24 136.64(12)
C21 Zr1 C24 53.73(13)
C25 Zr1 C24 32.33(13)
C22 Zr1 C24 53.24(12)
C19 Zr1 C24 113.15(12)
C17 Zr1 C24 165.49(12)
C23 Zr1 C24 31.75(11)
Cl1 Zr1 C18 102.17(9)
Cl2 Zr1 C18 78.69(8)
C20 Zr1 C18 53.83(11)
C16 Zr1 C18 55.28(10)
C21 Zr1 C18 131.47(12)
C25 Zr1 C18 123.58(12)
C22 Zr1 C18 157.40(11)
C19 Zr1 C18 32.23(11)
C17 Zr1 C18 32.12(10)
C23 Zr1 C18 169.03(11)
C24 Zr1 C18 139.33(12)
C8 Si1 C9 105.33(17)
C8 Si1 C7 120.50(15)
C9 Si1 C7 117.65(15)
C8 Si1 C2 103.32(15)
C9 Si1 C2 105.61(15)
C7 Si1 C2 102.45(13)
C12 Si2 C10 106.84(15)
C12 Si2 C11 104.50(16)
C10 Si2 C11 105.61(15)
C12 Si2 C7 113.11(14)
C10 Si2 C7 111.44(13)
C11 Si2 C7 114.67(14)
C15 Si3 C14 103.39(17)
C15 Si3 C13 107.06(16)
C14 Si3 C13 105.42(16)
C15 Si3 C7 115.37(15)
C14 Si3 C7 115.21(14)
C13 Si3 C7 109.61(14)
N1 Al1 C16 100.59(12)
N1 Al1 C7 98.52(11)
C16 Al1 C7 117.05(12)
N1 Al1 Cl3 102.52(8)
C16 Al1 Cl3 113.97(10)
C7 Al1 Cl3 119.18(9)
C6 N1 C2 120.7(3)
C6 N1 Al1 126.0(2)
C2 N1 Al1 113.20(19)
N1 C2 C3 118.9(3)
N1 C2 Si1 114.9(2)
C3 C2 Si1 126.2(2)
C2 C3 C4 120.1(3)
C2 C3 H3 120.0
C4 C3 H3 120.0
C5 C4 C3 119.8(3)
C5 C4 H4 120.1
C3 C4 H4 120.1
C4 C5 C6 118.7(3)
C4 C5 H5 120.6
C6 C5 H5 120.6
N1 C6 C5 121.7(3)
N1 C6 H6 119.1
C5 C6 H6 119.1
Si1 C7 Si3 120.14(15)
Si1 C7 Si2 109.65(14)
Si3 C7 Si2 110.13(14)
Si1 C7 Al1 98.51(13)
Si3 C7 Al1 108.03(14)
Si2 C7 Al1 109.47(14)
Si1 C8 H8A 109.5
Si1 C8 H8B 109.5
H8A C8 H8B 109.5
Si1 C8 H8C 109.5
H8A C8 H8C 109.5
H8B C8 H8C 109.5
Si1 C9 H9A 109.5
Si1 C9 H9B 109.5
H9A C9 H9B 109.5
Si1 C9 H9C 109.5
H9A C9 H9C 109.5
H9B C9 H9C 109.5
Si2 C10 H10A 109.5
Si2 C10 H10B 109.5
H10A C10 H10B 109.5
Si2 C10 H10C 109.5
H10A C10 H10C 109.5
H10B C10 H10C 109.5
Si2 C11 H11A 109.5
Si2 C11 H11B 109.5
H11A C11 H11B 109.5
Si2 C11 H11C 109.5
H11A C11 H11C 109.5
H11B C11 H11C 109.5
Si2 C12 H12A 109.5
Si2 C12 H12B 109.5
H12A C12 H12B 109.5
Si2 C12 H12C 109.5
H12A C12 H12C 109.5
H12B C12 H12C 109.5
Si3 C13 H13A 109.5
Si3 C13 H13B 109.5
H13A C13 H13B 109.5
Si3 C13 H13C 109.5
H13A C13 H13C 109.5
H13B C13 H13C 109.5
Si3 C14 H14A 109.5
Si3 C14 H14B 109.5
H14A C14 H14B 109.5
Si3 C14 H14C 109.5
H14A C14 H14C 109.5
H14B C14 H14C 109.5
Si3 C15 H15A 109.5
Si3 C15 H15B 109.5
H15A C15 H15B 109.5
Si3 C15 H15C 109.5
H15A C15 H15C 109.5
H15B C15 H15C 109.5
C20 C16 C17 104.0(3)
C20 C16 Al1 132.5(2)
C17 C16 Al1 122.1(2)
C20 C16 Zr1 73.10(17)
C17 C16 Zr1 74.52(18)
Al1 C16 Zr1 126.86(14)
C18 C17 C16 110.1(3)
C18 C17 Zr1 74.92(19)
C16 C17 Zr1 71.89(17)
C18 C17 H17 125.0
C16 C17 H17 125.0
Zr1 C17 H17 119.9
C17 C18 C19 107.9(3)
C17 C18 Zr1 72.96(18)
C19 C18 Zr1 72.55(19)
C17 C18 H18 126.1
C19 C18 H18 126.1
Zr1 C18 H18 120.2
C18 C19 C20 107.9(3)
C18 C19 Zr1 75.22(19)
C20 C19 Zr1 72.45(18)
C18 C19 H19 126.0
C20 C19 H19 126.0
Zr1 C19 H19 118.2
C19 C20 C16 110.0(3)
C19 C20 Zr1 74.72(19)
C16 C20 Zr1 73.38(17)
C19 C20 H20 125.0
C16 C20 H20 125.0
Zr1 C20 H20 118.6
C22 C21 C25 107.9(3)
C22 C21 Zr1 74.6(2)
C25 C21 Zr1 73.5(2)
C22 C21 H21 126.0
C25 C21 H21 126.0
Zr1 C21 H21 117.8
C21 C22 C23 108.6(3)
C21 C22 Zr1 73.5(2)
C23 C22 Zr1 75.2(2)
C21 C22 H22 125.7
C23 C22 H22 125.7
Zr1 C22 H22 117.5
C24 C23 C22 108.4(3)
C24 C23 Zr1 74.3(2)
C22 C23 Zr1 72.63(19)
C24 C23 H23 125.8
C22 C23 H23 125.8
Zr1 C23 H23 119.1
C23 C24 C25 107.9(3)
C23 C24 Zr1 73.9(2)
C25 C24 Zr1 72.0(2)
C23 C24 H24 126.0
C25 C24 H24 126.0
Zr1 C24 H24 119.8
C24 C25 C21 107.2(3)
C24 C25 Zr1 75.6(2)
C21 C25 Zr1 73.3(2)
C24 C25 H25 126.4
C21 C25 H25 126.4
Zr1 C25 H25 116.8

loop_
_geom_bond_atom_site_label_1
_geom_bond_atom_site_label_2
_geom_bond_distance
Zr1 Cl1 2.4466(9)
Zr1 Cl2 2.4489(10)
Zr1 C20 2.479(3)
Zr1 C16 2.482(3)
Zr1 C21 2.491(3)
Zr1 C25 2.495(4)
Zr1 C22 2.504(3)
Zr1 C19 2.508(3)
Zr1 C17 2.517(3)
Zr1 C23 2.536(3)
Zr1 C24 2.541(4)
Zr1 C18 2.542(3)
Cl3 Al1 2.1636(13)
Si1 C8 1.864(3)
Si1 C9 1.866(3)
Si1 C7 1.877(3)
Si1 C2 1.920(3)
Si2 C12 1.876(3)
Si2 C10 1.882(3)
Si2 C11 1.884(3)
Si2 C7 1.902(3)
Si3 C15 1.875(4)
Si3 C14 1.877(3)
Si3 C13 1.882(3)
Si3 C7 1.893(3)
Al1 N1 1.949(3)
Al1 C16 1.985(3)
Al1 C7 2.008(3)
N1 C6 1.352(4)
N1 C2 1.364(4)
C2 C3 1.384(4)
C3 C4 1.394(5)
C3 H3 0.9500
C4 C5 1.371(5)
C4 H4 0.9500
C5 C6 1.371(4)
C5 H5 0.9500
C6 H6 0.9500
C8 H8A 0.9800
C8 H8B 0.9800
C8 H8C 0.9800
C9 H9A 0.9800
C9 H9B 0.9800
C9 H9C 0.9800
C10 H10A 0.9800
C10 H10B 0.9800
C10 H10C 0.9800
C11 H11A 0.9800
C11 H11B 0.9800
C11 H11C 0.9800
C12 H12A 0.9800
C12 H12B 0.9800
C12 H12C 0.9800
C13 H13A 0.9800
C13 H13B 0.9800
C13 H13C 0.9800
C14 H14A 0.9800
C14 H14B 0.9800
C14 H14C 0.9800
C15 H15A 0.9800
C15 H15B 0.9800
C15 H15C 0.9800
C16 C20 1.430(4)
C16 C17 1.445(4)
C17 C18 1.400(4)
C17 H17 0.9500
C18 C19 1.402(5)
C18 H18 0.9500
C19 C20 1.409(5)
C19 H19 0.9500
C20 H20 0.9500
C21 C22 1.373(5)
C21 C25 1.423(6)
C21 H21 0.9500
C22 C23 1.399(5)
C22 H22 0.9500
C23 C24 1.389(5)
C23 H23 0.9500
C24 C25 1.403(6)
C24 H24 0.9500
C25 H25 0.9500

loop_
_geom_torsion_atom_site_label_1
_geom_torsion_atom_site_label_2
_geom_torsion_atom_site_label_3
_geom_torsion_atom_site_label_4
_geom_torsion
C16 Al1 N1 C6 82.4(3)
C7 Al1 N1 C6 -157.9(2)
Cl3 Al1 N1 C6 -35.3(2)
C16 Al1 N1 C2 -94.4(2)
C7 Al1 N1 C2 25.3(2)
Cl3 Al1 N1 C2 147.85(18)
C6 N1 C2 C3 -1.3(4)
Al1 N1 C2 C3 175.7(2)
C6 N1 C2 Si1 177.6(2)
Al1 N1 C2 Si1 -5.4(3)
C8 Si1 C2 N1 -144.4(2)
C9 Si1 C2 N1 105.2(2)
C7 Si1 C2 N1 -18.5(2)
C8 Si1 C2 C3 34.3(3)
C9 Si1 C2 C3 -76.0(3)
C7 Si1 C2 C3 160.2(3)
N1 C2 C3 C4 0.8(4)
Si1 C2 C3 C4 -177.9(2)
C2 C3 C4 C5 0.2(5)
C3 C4 C5 C6 -0.8(5)
C2 N1 C6 C5 0.7(4)
Al1 N1 C6 C5 -175.9(2)
C4 C5 C6 N1 0.3(5)
C8 Si1 C7 Si3 -98.8(2)
C9 Si1 C7 Si3 32.1(2)
C2 Si1 C7 Si3 147.35(16)
C8 Si1 C7 Si2 30.2(2)
C9 Si1 C7 Si2 161.14(16)
C2 Si1 C7 Si2 -83.60(16)
C8 Si1 C7 Al1 144.50(15)
C9 Si1 C7 Al1 -84.58(18)
C2 Si1 C7 Al1 30.68(14)
C15 Si3 C7 Si1 -28.2(2)
C14 Si3 C7 Si1 92.2(2)
C13 Si3 C7 Si1 -149.12(17)
C15 Si3 C7 Si2 -157.05(17)
C14 Si3 C7 Si2 -36.6(2)
C13 Si3 C7 Si2 82.05(18)
C15 Si3 C7 Al1 83.44(19)
C14 Si3 C7 Al1 -156.13(15)
C13 Si3 C7 Al1 -37.47(18)
C12 Si2 C7 Si1 178.76(15)
C10 Si2 C7 Si1 58.37(18)
C11 Si2 C7 Si1 -61.5(2)
C12 Si2 C7 Si3 -46.90(19)
C10 Si2 C7 Si3 -167.30(14)
C11 Si2 C7 Si3 72.80(19)
C12 Si2 C7 Al1 71.73(18)
C10 Si2 C7 Al1 -48.66(18)
C11 Si2 C7 Al1 -168.56(15)
N1 Al1 C7 Si1 -32.42(13)
C16 Al1 C7 Si1 74.16(16)
Cl3 Al1 C7 Si1 -141.97(8)
N1 Al1 C7 Si3 -158.06(13)
C16 Al1 C7 Si3 -51.48(18)
Cl3 Al1 C7 Si3 92.39(13)
N1 Al1 C7 Si2 82.01(14)
C16 Al1 C7 Si2 -171.42(13)
Cl3 Al1 C7 Si2 -27.55(17)
N1 Al1 C16 C20 166.5(3)
C7 Al1 C16 C20 61.2(3)
Cl3 Al1 C16 C20 -84.5(3)
N1 Al1 C16 C17 2.1(3)
C7 Al1 C16 C17 -103.2(3)
Cl3 Al1 C16 C17 111.1(2)
N1 Al1 C16 Zr1 -92.26(17)
C7 Al1 C16 Zr1 162.38(14)
Cl3 Al1 C16 Zr1 16.7(2)
Cl1 Zr1 C16 C20 -177.13(17)
Cl2 Zr1 C16 C20 -74.5(2)
C21 Zr1 C16 C20 73.3(2)
C25 Zr1 C16 C20 45.6(2)
C22 Zr1 C16 C20 101.00(19)
C19 Zr1 C16 C20 -35.88(18)
C17 Zr1 C16 C20 -110.3(3)
C23 Zr1 C16 C20 98.2(2)
C24 Zr1 C16 C20 52.3(2)
C18 Zr1 C16 C20 -75.28(19)
Cl1 Zr1 C16 C17 -66.85(17)
Cl2 Zr1 C16 C17 35.8(2)
C20 Zr1 C16 C17 110.3(3)
C21 Zr1 C16 C17 -176.4(2)
C25 Zr1 C16 C17 155.86(19)
C22 Zr1 C16 C17 -148.72(18)
C19 Zr1 C16 C17 74.4(2)
C23 Zr1 C16 C17 -151.49(18)
C24 Zr1 C16 C17 162.60(19)
C18 Zr1 C16 C17 35.00(18)
Cl1 Zr1 C16 Al1 51.95(17)
Cl2 Zr1 C16 Al1 154.61(12)
C20 Zr1 C16 Al1 -130.9(3)
C21 Zr1 C16 Al1 -57.62(19)
C25 Zr1 C16 Al1 -85.34(19)
C22 Zr1 C16 Al1 -29.9(2)
C19 Zr1 C16 Al1 -166.8(2)
C17 Zr1 C16 Al1 118.8(3)
C23 Zr1 C16 Al1 -32.7(2)
C24 Zr1 C16 Al1 -78.6(2)
C18 Zr1 C16 Al1 153.8(2)
C20 C16 C17 C18 1.9(3)
Al1 C16 C17 C18 170.1(2)
Zr1 C16 C17 C18 -65.7(2)
C20 C16 C17 Zr1 67.7(2)
Al1 C16 C17 Zr1 -124.1(2)
Cl1 Zr1 C17 C18 -130.6(2)
Cl2 Zr1 C17 C18 -36.6(2)
C20 Zr1 C17 C18 77.7(2)
C16 Zr1 C17 C18 117.5(3)
C21 Zr1 C17 C18 121.6(2)
C25 Zr1 C17 C18 83.9(3)
C22 Zr1 C17 C18 158.9(2)
C19 Zr1 C17 C18 36.7(2)
C23 Zr1 C17 C18 -174.0(3)
C24 Zr1 C17 C18 62.5(5)
Cl1 Zr1 C17 C16 111.86(17)
Cl2 Zr1 C17 C16 -154.18(16)
C20 Zr1 C17 C16 -39.84(17)
C21 Zr1 C17 C16 4.1(2)
C25 Zr1 C17 C16 -33.7(3)
C22 Zr1 C17 C16 41.3(2)
C19 Zr1 C17 C16 -80.9(2)
C23 Zr1 C17 C16 68.4(4)
C24 Zr1 C17 C16 -55.1(5)
C18 Zr1 C17 C16 -117.5(3)
C16 C17 C18 C19 -0.8(4)
Zr1 C17 C18 C19 -64.6(2)
C16 C17 C18 Zr1 63.8(2)
Cl1 Zr1 C18 C17 50.1(2)
Cl2 Zr1 C18 C17 143.9(2)
C20 Zr1 C18 C17 -78.1(2)
C16 Zr1 C18 C17 -36.65(19)
C21 Zr1 C18 C17 -80.6(2)
C25 Zr1 C18 C17 -121.7(2)
C22 Zr1 C18 C17 -46.1(4)
C19 Zr1 C18 C17 -115.7(3)
C23 Zr1 C18 C17 168.4(5)
C24 Zr1 C18 C17 -160.1(2)
Cl1 Zr1 C18 C19 165.78(18)
Cl2 Zr1 C18 C19 -100.4(2)
C20 Zr1 C18 C19 37.61(19)
C16 Zr1 C18 C19 79.0(2)
C21 Zr1 C18 C19 35.1(3)
C25 Zr1 C18 C19 -6.0(3)
C22 Zr1 C18 C19 69.5(4)
C17 Zr1 C18 C19 115.7(3)
C23 Zr1 C18 C19 -75.9(7)
C24 Zr1 C18 C19 -44.4(3)
C17 C18 C19 C20 -0.7(4)
Zr1 C18 C19 C20 -65.6(2)
C17 C18 C19 Zr1 64.9(2)
Cl1 Zr1 C19 C18 -19.2(2)
Cl2 Zr1 C19 C18 75.24(19)
C20 Zr1 C19 C18 -114.7(3)
C16 Zr1 C19 C18 -78.0(2)
C21 Zr1 C19 C18 -153.7(2)
C25 Zr1 C19 C18 175.0(2)
C22 Zr1 C19 C18 -149.3(2)
C17 Zr1 C19 C18 -36.55(19)
C23 Zr1 C19 C18 161.8(2)
C24 Zr1 C19 C18 150.3(2)
Cl1 Zr1 C19 C20 95.5(2)
Cl2 Zr1 C19 C20 -170.1(2)
C16 Zr1 C19 C20 36.65(18)
C21 Zr1 C19 C20 -39.1(2)
C25 Zr1 C19 C20 -70.3(2)
C22 Zr1 C19 C20 -34.6(3)
C17 Zr1 C19 C20 78.1(2)
C23 Zr1 C19 C20 -83.5(3)
C24 Zr1 C19 C20 -95.1(2)
C18 Zr1 C19 C20 114.7(3)
C18 C19 C20 C16 2.0(4)
Zr1 C19 C20 C16 -65.5(2)
C18 C19 C20 Zr1 67.4(2)
C17 C16 C20 C19 -2.4(4)
Al1 C16 C20 C19 -168.8(2)
Zr1 C16 C20 C19 66.3(2)
C17 C16 C20 Zr1 -68.7(2)
Al1 C16 C20 Zr1 124.9(3)
Cl1 Zr1 C20 C19 -113.27(19)
Cl2 Zr1 C20 C19 11.2(2)
C16 Zr1 C20 C19 -116.9(3)
C21 Zr1 C20 C19 141.1(2)
C25 Zr1 C20 C19 107.5(2)
C22 Zr1 C20 C19 155.3(2)
C17 Zr1 C20 C19 -76.9(2)
C23 Zr1 C20 C19 130.0(2)
C24 Zr1 C20 C19 99.0(2)
C18 Zr1 C20 C19 -36.90(19)
Cl1 Zr1 C20 C16 3.6(2)
Cl2 Zr1 C20 C16 128.11(16)
C21 Zr1 C20 C16 -102.0(2)
C25 Zr1 C20 C16 -135.6(2)
C22 Zr1 C20 C16 -87.78(19)
C19 Zr1 C20 C16 116.9(3)
C17 Zr1 C20 C16 39.94(17)
C23 Zr1 C20 C16 -113.1(2)
C24 Zr1 C20 C16 -144.13(18)
C18 Zr1 C20 C16 80.0(2)
Cl1 Zr1 C21 C22 27.6(2)
Cl2 Zr1 C21 C22 -89.6(2)
C20 Zr1 C21 C22 153.6(2)
C16 Zr1 C21 C22 120.8(2)
C25 Zr1 C21 C22 -114.5(3)
C19 Zr1 C21 C22 174.1(2)
C17 Zr1 C21 C22 118.5(2)
C23 Zr1 C21 C22 -37.1(2)
C24 Zr1 C21 C22 -76.9(2)
C18 Zr1 C21 C22 155.7(2)
Cl1 Zr1 C21 C25 142.1(2)
Cl2 Zr1 C21 C25 24.8(3)
C20 Zr1 C21 C25 -91.9(2)
C16 Zr1 C21 C25 -124.7(2)
C22 Zr1 C21 C25 114.5(3)
C19 Zr1 C21 C25 -71.5(2)
C17 Zr1 C21 C25 -127.0(2)
C23 Zr1 C21 C25 77.3(2)
C24 Zr1 C21 C25 37.5(2)
C18 Zr1 C21 C25 -89.8(2)
C25 C21 C22 C23 1.0(4)
Zr1 C21 C22 C23 67.6(2)
C25 C21 C22 Zr1 -66.5(2)
Cl1 Zr1 C22 C21 -153.8(2)
Cl2 Zr1 C22 C21 114.8(2)
C20 Zr1 C22 C21 -26.9(2)
C16 Zr1 C22 C21 -61.3(2)
C25 Zr1 C22 C21 38.1(2)
C19 Zr1 C22 C21 -8.2(3)
C17 Zr1 C22 C21 -83.3(3)
C23 Zr1 C22 C21 115.0(3)
C24 Zr1 C22 C21 78.6(2)
C18 Zr1 C22 C21 -53.3(4)
Cl1 Zr1 C22 C23 91.2(2)
Cl2 Zr1 C22 C23 -0.2(2)
C20 Zr1 C22 C23 -141.9(2)
C16 Zr1 C22 C23 -176.3(2)
C21 Zr1 C22 C23 -115.0(3)
C25 Zr1 C22 C23 -76.9(2)
C19 Zr1 C22 C23 -123.2(2)
C17 Zr1 C22 C23 161.75(19)
C24 Zr1 C22 C23 -36.4(2)
C18 Zr1 C22 C23 -168.3(3)
C21 C22 C23 C24 -0.3(4)
Zr1 C22 C23 C24 66.3(3)
C21 C22 C23 Zr1 -66.5(2)
Cl1 Zr1 C23 C24 160.2(2)
Cl2 Zr1 C23 C24 64.3(2)
C20 Zr1 C23 C24 -65.1(3)
C16 Zr1 C23 C24 -110.4(2)
C21 Zr1 C23 C24 -78.8(3)
C25 Zr1 C23 C24 -37.0(2)
C22 Zr1 C23 C24 -115.5(3)
C19 Zr1 C23 C24 -20.5(3)
C17 Zr1 C23 C24 -156.6(3)
C18 Zr1 C23 C24 40.3(7)
Cl1 Zr1 C23 C22 -84.2(2)
Cl2 Zr1 C23 C22 179.8(2)
C20 Zr1 C23 C22 50.5(3)
C16 Zr1 C23 C22 5.1(3)
C21 Zr1 C23 C22 36.8(2)
C25 Zr1 C23 C22 78.5(2)
C19 Zr1 C23 C22 95.0(3)
C17 Zr1 C23 C22 -41.1(4)
C24 Zr1 C23 C22 115.5(3)
C18 Zr1 C23 C22 155.8(6)
C22 C23 C24 C25 -0.7(4)
Zr1 C23 C24 C25 64.5(3)
C22 C23 C24 Zr1 -65.2(2)
Cl1 Zr1 C24 C23 -21.4(2)
Cl2 Zr1 C24 C23 -112.9(2)
C20 Zr1 C24 C23 131.3(2)
C16 Zr1 C24 C23 103.2(2)
C21 Zr1 C24 C23 76.9(2)
C25 Zr1 C24 C23 115.5(4)
C22 Zr1 C24 C23 36.9(2)
C19 Zr1 C24 C23 166.9(2)
C17 Zr1 C24 C23 144.6(4)
C18 Zr1 C24 C23 -169.1(2)
Cl1 Zr1 C24 C25 -136.9(2)
Cl2 Zr1 C24 C25 131.6(2)
C20 Zr1 C24 C25 15.9(3)
C16 Zr1 C24 C25 -12.3(3)
C21 Zr1 C24 C25 -38.6(2)
C22 Zr1 C24 C25 -78.6(3)
C19 Zr1 C24 C25 51.5(3)
C17 Zr1 C24 C25 29.1(6)
C23 Zr1 C24 C25 -115.5(4)
C18 Zr1 C24 C25 75.4(3)
C23 C24 C25 C21 1.3(4)
Zr1 C24 C25 C21 67.0(2)
C23 C24 C25 Zr1 -65.8(3)
C22 C21 C25 C24 -1.4(4)
Zr1 C21 C25 C24 -68.7(3)
C22 C21 C25 Zr1 67.2(2)
Cl1 Zr1 C25 C24 60.3(3)
Cl2 Zr1 C25 C24 -47.9(2)
C20 Zr1 C25 C24 -165.1(3)
C16 Zr1 C25 C24 171.3(2)
C21 Zr1 C25 C24 113.3(3)
C22 Zr1 C25 C24 76.7(2)
C19 Zr1 C25 C24 -134.0(2)
C17 Zr1 C25 C24 -170.2(2)
C23 Zr1 C25 C24 36.3(2)
C18 Zr1 C25 C24 -130.8(2)
Cl1 Zr1 C25 C21 -52.9(3)
Cl2 Zr1 C25 C21 -161.2(2)
C20 Zr1 C25 C21 81.6(2)
C16 Zr1 C25 C21 58.0(2)
C22 Zr1 C25 C21 -36.6(2)
C19 Zr1 C25 C21 112.7(2)
C17 Zr1 C25 C21 76.5(3)
C23 Zr1 C25 C21 -77.0(2)
C24 Zr1 C25 C21 -113.3(3)
C18 Zr1 C25 C21 115.9(2)
